data_1562600
loop_
_publ_author_name
'Chen, Hong-Xia'
'Ma, Yong'
'Zhou, Feng'
'Wu, Bing'
'Xu, Qing-Feng'
'Lu, Jian-Mei'
'Ge, Jian-Feng'

_publ_section_title
;
 Synthesis, structures of four coordination compounds constructed from
 o-methacrylamidobenzoic acid and their relationship between structure and
 solid state luminescence
;
_journal_name_full 'Journal of Solid State Chemistry'
_journal_page_first 1
_journal_page_last 7
_journal_paper_doi 10.1016/j.jssc.2013.03.055
_journal_volume 203
_journal_year 2013
_chemical_formula_moiety 'C34 H28 N4 O6 Zn'
_chemical_formula_sum 'C34 H28 N4 O6 Zn'
_chemical_formula_weight 653.97
_space_group_IT_number 15
_space_group_name_Hall '-C 2yc'
_space_group_name_H-M_alt 'C 1 2/c 1'
_symmetry_cell_setting monoclinic
_symmetry_Int_Tables_number 15
_symmetry_space_group_name_Hall '-C 2yc'
_symmetry_space_group_name_H-M 'C 1 2/c 1'
_atom_sites_solution_hydrogens geom
_atom_sites_solution_primary direct
_atom_sites_solution_secondary difmap
_audit_creation_method SHELXL-97
_cell_angle_alpha 90.00
_cell_angle_beta 102.590(5)
_cell_angle_gamma 90.00
_cell_formula_units_Z 4
_cell_length_a 20.608(4)
_cell_length_b 15.235(3)
_cell_length_c 9.4214(16)
_cell_measurement_reflns_used 5969
_cell_measurement_temperature 223(2)
_cell_measurement_theta_max 27.5
_cell_measurement_theta_min 3.3
_cell_volume 2886.8(9)
_computing_cell_refinement CrystalClear
_computing_data_collection CrystalClear
_computing_data_reduction CrystalStructure
_computing_publication_material 'CrystalStructure 3.7.0'
_computing_structure_refinement 'SHELXL-97 (Sheldrick, 1997)'
_computing_structure_solution 'SHELXS-97 (Sheldrick, 1990)'
_diffrn_ambient_temperature 223(2)
_diffrn_detector_area_resol_mean 14.63
_diffrn_measured_fraction_theta_full 0.982
_diffrn_measured_fraction_theta_max 0.982
_diffrn_measurement_device_type 'Rigaku Saturn'
_diffrn_measurement_method \w
_diffrn_radiation_monochromator graphite
_diffrn_radiation_source 'fine-focus sealed tube'
_diffrn_radiation_type MoK\a
_diffrn_radiation_wavelength 0.71075
_diffrn_reflns_av_R_equivalents 0.0578
_diffrn_reflns_av_sigmaI/netI 0.0780
_diffrn_reflns_limit_h_max 26
_diffrn_reflns_limit_h_min -22
_diffrn_reflns_limit_k_max 18
_diffrn_reflns_limit_k_min -19
_diffrn_reflns_limit_l_max 12
_diffrn_reflns_limit_l_min -10
_diffrn_reflns_number 8207
_diffrn_reflns_theta_full 27.47
_diffrn_reflns_theta_max 27.47
_diffrn_reflns_theta_min 3.32
_exptl_absorpt_coefficient_mu 0.906
_exptl_absorpt_correction_T_max 0.914
_exptl_absorpt_correction_T_min 0.600
_exptl_absorpt_correction_type multi-scan
_exptl_absorpt_process_details 'Jacobson, R. (1998) Private communication'
_exptl_crystal_colour colorless
_exptl_crystal_density_diffrn 1.505
_exptl_crystal_density_method 'not measured'
_exptl_crystal_description block
_exptl_crystal_F_000 1352
_exptl_crystal_size_max 0.35
_exptl_crystal_size_mid 0.10
_exptl_crystal_size_min 0.10
_refine_diff_density_max 0.225
_refine_diff_density_min -0.248
_refine_diff_density_rms 0.055
_refine_ls_extinction_method none
_refine_ls_goodness_of_fit_ref 1.119
_refine_ls_hydrogen_treatment constr
_refine_ls_matrix_type full
_refine_ls_number_parameters 206
_refine_ls_number_reflns 3253
_refine_ls_number_restraints 0
_refine_ls_restrained_S_all 1.119
_refine_ls_R_factor_all 0.1227
_refine_ls_R_factor_gt 0.0690
_refine_ls_shift/su_max 0.000
_refine_ls_shift/su_mean 0.000
_refine_ls_structure_factor_coef Fsqd
_refine_ls_weighting_details 'calc w=1/[\s^2^(Fo^2^)+(0.0447P)^2^+0.0000P] where P=(Fo^2^+2Fc^2^)/3'
_refine_ls_weighting_scheme calc
_refine_ls_wR_factor_gt 0.1131
_refine_ls_wR_factor_ref 0.1322
_reflns_number_gt 2065
_reflns_number_total 3253
_reflns_threshold_expression >2sigma(I)
_cod_data_source_file JSSC-2013-203-1.cif
_cod_data_source_block 1
_cod_original_sg_symbol_H-M 'C 2/c'
_cod_database_code 1562600

loop_
_symmetry_equiv_pos_as_xyz
'x, y, z'
'-x, y, -z+1/2'
'x+1/2, y+1/2, z'
'-x+1/2, y+1/2, -z+1/2'
'-x, -y, -z'
'x, -y, z-1/2'
'-x+1/2, -y+1/2, -z'
'x+1/2, -y+1/2, z-1/2'

loop_
_atom_site_label
_atom_site_type_symbol
_atom_site_fract_x
_atom_site_fract_y
_atom_site_fract_z
_atom_site_U_iso_or_equiv
_atom_site_adp_type
_atom_site_occupancy
_atom_site_symmetry_multiplicity
_atom_site_calc_flag
_atom_site_refinement_flags
_atom_site_disorder_assembly
_atom_site_disorder_group
Zn1 Zn 0.5000 0.29327(4) 0.2500 0.0524(2) Uani 1 2 d S . .
O1 O 0.50183(13) 0.19407(17) 0.4212(3) 0.0575(7) Uani 1 1 d . . .
O2 O 0.40944(13) 0.25277(16) 0.3021(3) 0.0557(7) Uani 1 1 d . . .
O3 O 0.18731(14) 0.1663(2) 0.3444(3) 0.0772(9) Uani 1 1 d . . .
N1 N 0.29521(15) 0.19408(19) 0.3402(3) 0.0478(8) Uani 1 1 d . . .
H1 H 0.3195 0.2273 0.2975 0.057 Uiso 1 1 calc R . .
N2 N 0.54677(15) 0.39922(19) 0.3743(3) 0.0454(8) Uani 1 1 d . . .
C1 C 0.4399(2) 0.1969(2) 0.3934(4) 0.0459(9) Uani 1 1 d . . .
C2 C 0.40084(18) 0.1341(2) 0.4641(4) 0.0418(9) Uani 1 1 d . . .
C3 C 0.33071(19) 0.1322(2) 0.4368(4) 0.0418(9) Uani 1 1 d . . .
C4 C 0.2989(2) 0.0692(2) 0.5060(4) 0.0517(10) Uani 1 1 d . . .
H4 H 0.2523 0.0670 0.4879 0.062 Uiso 1 1 calc R . .
C5 C 0.3368(2) 0.0103(3) 0.6010(4) 0.0610(12) Uani 1 1 d . . .
H5 H 0.3152 -0.0315 0.6478 0.073 Uiso 1 1 calc R . .
C6 C 0.4049(2) 0.0112(3) 0.6289(4) 0.0624(11) Uani 1 1 d . . .
H6 H 0.4297 -0.0297 0.6937 0.075 Uiso 1 1 calc R . .
C7 C 0.4367(2) 0.0731(2) 0.5603(4) 0.0550(10) Uani 1 1 d . . .
H7 H 0.4834 0.0740 0.5792 0.066 Uiso 1 1 calc R . .
C8 C 0.22886(19) 0.2104(3) 0.3025(4) 0.0518(10) Uani 1 1 d . . .
C9 C 0.2097(2) 0.2868(3) 0.2025(4) 0.0540(10) Uani 1 1 d . . .
C10 C 0.2617(2) 0.3373(3) 0.1472(5) 0.0812(15) Uani 1 1 d . . .
H10A H 0.2404 0.3817 0.0790 0.122 Uiso 1 1 calc R . .
H10B H 0.2865 0.2974 0.0986 0.122 Uiso 1 1 calc R . .
H10C H 0.2918 0.3652 0.2281 0.122 Uiso 1 1 calc R . .
C11 C 0.1457(2) 0.3099(3) 0.1673(5) 0.0649(12) Uani 1 1 d . . .
H11A H 0.1141 0.2785 0.2052 0.078 Uiso 1 1 calc R . .
H11B H 0.1323 0.3577 0.1046 0.078 Uiso 1 1 calc R . .
C12 C 0.59419(19) 0.3984(3) 0.4951(4) 0.0530(11) Uani 1 1 d . . .
H12 H 0.6092 0.3439 0.5361 0.064 Uiso 1 1 calc R . .
C13 C 0.62259(19) 0.4742(3) 0.5637(4) 0.0543(11) Uani 1 1 d . . .
H13 H 0.6562 0.4707 0.6488 0.065 Uiso 1 1 calc R . .
C14 C 0.60086(18) 0.5541(3) 0.5055(4) 0.0487(10) Uani 1 1 d . . .
H14 H 0.6195 0.6060 0.5510 0.058 Uiso 1 1 calc R . .
C15 C 0.55051(17) 0.5588(2) 0.3774(4) 0.0390(8) Uani 1 1 d . . .
C16 C 0.52575(16) 0.4785(2) 0.3158(3) 0.0370(8) Uani 1 1 d . . .
C17 C 0.52450(18) 0.6387(2) 0.3113(4) 0.0454(9) Uani 1 1 d . . .
H17 H 0.5414 0.6924 0.3528 0.055 Uiso 1 1 calc R . .

loop_
_atom_site_aniso_label
_atom_site_aniso_U_11
_atom_site_aniso_U_22
_atom_site_aniso_U_33
_atom_site_aniso_U_23
_atom_site_aniso_U_13
_atom_site_aniso_U_12
Zn1 0.0536(4) 0.0372(4) 0.0742(5) 0.000 0.0308(4) 0.000
O1 0.0433(17) 0.0601(17) 0.0678(18) 0.0074(14) 0.0096(14) -0.0046(13)
O2 0.0477(17) 0.0515(16) 0.0703(18) 0.0149(15) 0.0180(15) -0.0032(13)
O3 0.0467(18) 0.088(2) 0.097(2) 0.0244(19) 0.0149(17) -0.0111(16)
N1 0.049(2) 0.0454(18) 0.0491(18) 0.0044(15) 0.0103(16) -0.0080(15)
N2 0.0417(19) 0.0439(17) 0.055(2) 0.0071(16) 0.0206(17) 0.0096(15)
C1 0.055(3) 0.039(2) 0.043(2) -0.0044(18) 0.0107(19) -0.0041(19)
C2 0.049(2) 0.0356(19) 0.041(2) -0.0036(16) 0.0109(18) -0.0058(17)
C3 0.056(2) 0.0340(18) 0.0355(19) -0.0040(16) 0.0095(18) -0.0065(17)
C4 0.061(3) 0.050(2) 0.043(2) -0.0014(19) 0.010(2) -0.017(2)
C5 0.083(3) 0.047(2) 0.053(3) 0.009(2) 0.016(2) -0.018(2)
C6 0.076(3) 0.049(2) 0.058(3) 0.011(2) 0.006(2) 0.001(2)
C7 0.063(3) 0.048(2) 0.054(2) 0.002(2) 0.012(2) -0.003(2)
C8 0.047(2) 0.061(3) 0.047(2) -0.010(2) 0.0071(19) -0.013(2)
C9 0.049(3) 0.054(2) 0.054(2) -0.010(2) -0.002(2) -0.007(2)
C10 0.060(3) 0.079(3) 0.091(3) 0.037(3) -0.011(3) -0.008(3)
C11 0.063(3) 0.062(3) 0.064(3) -0.012(2) 0.000(2) -0.004(2)
C12 0.049(3) 0.056(2) 0.061(3) 0.015(2) 0.026(2) 0.014(2)
C13 0.043(2) 0.076(3) 0.045(2) 0.007(2) 0.0127(19) 0.009(2)
C14 0.047(2) 0.056(2) 0.046(2) -0.005(2) 0.017(2) -0.0042(19)
C15 0.037(2) 0.048(2) 0.0350(19) -0.0037(17) 0.0150(17) -0.0006(17)
C16 0.039(2) 0.0378(18) 0.0393(19) 0.0039(16) 0.0197(16) 0.0040(15)
C17 0.059(3) 0.0386(18) 0.042(2) -0.0031(16) 0.0185(18) -0.0029(18)

loop_
_atom_type_symbol
_atom_type_description
_atom_type_scat_dispersion_real
_atom_type_scat_dispersion_imag
_atom_type_scat_source
C C 0.0033 0.0016 'International Tables Vol C Tables 4.2.6.8 and 6.1.1.4'
H H 0.0000 0.0000 'International Tables Vol C Tables 4.2.6.8 and 6.1.1.4'
N N 0.0061 0.0033 'International Tables Vol C Tables 4.2.6.8 and 6.1.1.4'
O O 0.0106 0.0060 'International Tables Vol C Tables 4.2.6.8 and 6.1.1.4'
Zn Zn 0.2839 1.4301 'International Tables Vol C Tables 4.2.6.8 and 6.1.1.4'

loop_
_geom_angle_atom_site_label_1
_geom_angle_atom_site_label_2
_geom_angle_atom_site_label_3
_geom_angle
_geom_angle_site_symmetry_1
_geom_angle_site_symmetry_3
N2 Zn1 N2 79.60(17) . 2_655
N2 Zn1 O2 91.87(10) . 2_655
N2 Zn1 O2 114.47(10) 2_655 2_655
N2 Zn1 O2 114.47(10) . .
N2 Zn1 O2 91.87(10) 2_655 .
O2 Zn1 O2 146.20(14) 2_655 .
N2 Zn1 O1 150.12(10) . 2_655
N2 Zn1 O1 100.72(11) 2_655 2_655
O2 Zn1 O1 60.48(10) 2_655 2_655
O2 Zn1 O1 95.41(10) . 2_655
N2 Zn1 O1 100.72(11) . .
N2 Zn1 O1 150.12(10) 2_655 .
O2 Zn1 O1 95.41(10) 2_655 .
O2 Zn1 O1 60.48(10) . .
O1 Zn1 O1 93.46(14) 2_655 .
N2 Zn1 C1 111.77(11) . .
N2 Zn1 C1 122.09(12) 2_655 .
O2 Zn1 C1 121.27(12) 2_655 .
O2 Zn1 C1 30.63(11) . .
O1 Zn1 C1 93.54(10) 2_655 .
O1 Zn1 C1 29.92(10) . .
N2 Zn1 C1 122.09(12) . 2_655
N2 Zn1 C1 111.77(11) 2_655 2_655
O2 Zn1 C1 30.63(11) 2_655 2_655
O2 Zn1 C1 121.27(12) . 2_655
O1 Zn1 C1 29.92(10) 2_655 2_655
O1 Zn1 C1 93.54(10) . 2_655
C1 Zn1 C1 108.09(16) . 2_655
C1 O1 Zn1 88.2(2) . .
C1 O2 Zn1 91.3(2) . .
C8 N1 C3 130.3(3) . .
C8 N1 H1 114.9 . .
C3 N1 H1 114.9 . .
C12 N2 C16 117.8(3) . .
C12 N2 Zn1 129.3(3) . .
C16 N2 Zn1 112.9(2) . .
O1 C1 O2 119.7(3) . .
O1 C1 C2 120.6(4) . .
O2 C1 C2 119.7(3) . .
O1 C1 Zn1 61.86(19) . .
O2 C1 Zn1 58.09(17) . .
C2 C1 Zn1 173.7(3) . .
C7 C2 C3 118.8(3) . .
C7 C2 C1 117.1(3) . .
C3 C2 C1 124.1(3) . .
C4 C3 N1 122.2(3) . .
C4 C3 C2 119.6(3) . .
N1 C3 C2 118.2(3) . .
C5 C4 C3 119.4(4) . .
C5 C4 H4 120.3 . .
C3 C4 H4 120.3 . .
C6 C5 C4 121.8(4) . .
C6 C5 H5 119.1 . .
C4 C5 H5 119.1 . .
C5 C6 C7 119.0(4) . .
C5 C6 H6 120.5 . .
C7 C6 H6 120.5 . .
C6 C7 C2 121.3(4) . .
C6 C7 H7 119.3 . .
C2 C7 H7 119.3 . .
O3 C8 N1 123.5(4) . .
O3 C8 C9 121.7(4) . .
N1 C8 C9 114.8(3) . .
C11 C9 C8 118.2(4) . .
C11 C9 C10 121.3(4) . .
C8 C9 C10 120.4(4) . .
C9 C10 H10A 109.5 . .
C9 C10 H10B 109.5 . .
H10A C10 H10B 109.5 . .
C9 C10 H10C 109.5 . .
H10A C10 H10C 109.5 . .
H10B C10 H10C 109.5 . .
C9 C11 H11A 120.0 . .
C9 C11 H11B 120.0 . .
H11A C11 H11B 120.0 . .
N2 C12 C13 123.2(4) . .
N2 C12 H12 118.4 . .
C13 C12 H12 118.4 . .
C14 C13 C12 119.0(4) . .
C14 C13 H13 120.5 . .
C12 C13 H13 120.5 . .
C13 C14 C15 120.1(4) . .
C13 C14 H14 119.9 . .
C15 C14 H14 119.9 . .
C16 C15 C14 116.3(3) . .
C16 C15 C17 119.9(3) . .
C14 C15 C17 123.8(3) . .
N2 C16 C15 123.6(3) . .
N2 C16 C16 117.2(2) . 2_655
C15 C16 C16 119.2(2) . 2_655
C17 C17 C15 120.9(2) 2_655 .
C17 C17 H17 119.6 2_655 .
C15 C17 H17 119.6 . .

loop_
_geom_bond_atom_site_label_1
_geom_bond_atom_site_label_2
_geom_bond_distance
_geom_bond_site_symmetry_2
Zn1 N2 2.101(3) .
Zn1 N2 2.101(3) 2_655
Zn1 O2 2.122(2) 2_655
Zn1 O2 2.122(2) .
Zn1 O1 2.205(3) 2_655
Zn1 O1 2.205(3) .
Zn1 C1 2.499(4) .
Zn1 C1 2.499(4) 2_655
O1 C1 1.247(4) .
O2 C1 1.274(4) .
O3 C8 1.220(4) .
N1 C8 1.359(4) .
N1 C3 1.401(4) .
N1 H1 0.8700 .
N2 C12 1.329(5) .
N2 C16 1.358(4) .
C1 C2 1.497(5) .
C2 C7 1.393(5) .
C2 C3 1.412(5) .
C3 C4 1.400(5) .
C4 C5 1.382(5) .
C4 H4 0.9400 .
C5 C6 1.371(6) .
C5 H5 0.9400 .
C6 C7 1.387(5) .
C6 H6 0.9400 .
C7 H7 0.9400 .
C8 C9 1.494(5) .
C9 C11 1.335(5) .
C9 C10 1.502(5) .
C10 H10A 0.9700 .
C10 H10B 0.9700 .
C10 H10C 0.9700 .
C11 H11A 0.9400 .
C11 H11B 0.9400 .
C12 C13 1.388(5) .
C12 H12 0.9400 .
C13 C14 1.370(5) .
C13 H13 0.9400 .
C14 C15 1.412(5) .
C14 H14 0.9400 .
C15 C16 1.402(4) .
C15 C17 1.418(5) .
C16 C16 1.446(7) 2_655
C17 C17 1.358(7) 2_655
C17 H17 0.9400 .

loop_
_geom_hbond_atom_site_label_D
_geom_hbond_atom_site_label_H
_geom_hbond_atom_site_label_A
_geom_hbond_distance_DH
_geom_hbond_distance_HA
_geom_hbond_distance_DA
_geom_hbond_angle_DHA
_geom_hbond_site_symmetry_A
N1 H1 O2 0.87 1.88 2.615(4) 140.5 .

loop_
_geom_torsion_atom_site_label_1
_geom_torsion_atom_site_label_2
_geom_torsion_atom_site_label_3
_geom_torsion_atom_site_label_4
_geom_torsion
_geom_torsion_site_symmetry_1
_geom_torsion_site_symmetry_2
_geom_torsion_site_symmetry_3
_geom_torsion_site_symmetry_4
N2 Zn1 O1 C1 115.3(2) . . . .
N2 Zn1 O1 C1 27.6(3) 2_655 . . .
O2 Zn1 O1 C1 -151.7(2) 2_655 . . .
O2 Zn1 O1 C1 3.2(2) . . . .
O1 Zn1 O1 C1 -91.1(2) 2_655 . . .
C1 Zn1 O1 C1 -121.1(2) 2_655 . . .
N2 Zn1 O2 C1 -91.8(2) . . . .
N2 Zn1 O2 C1 -171.2(2) 2_655 . . .
O2 Zn1 O2 C1 46.27(18) 2_655 . . .
O1 Zn1 O2 C1 87.8(2) 2_655 . . .
O1 Zn1 O2 C1 -3.1(2) . . . .
C1 Zn1 O2 C1 71.8(3) 2_655 . . .
N2 Zn1 N2 C12 -178.1(3) 2_655 . . .
O2 Zn1 N2 C12 -63.5(3) 2_655 . . .
O2 Zn1 N2 C12 94.6(3) . . . .
O1 Zn1 N2 C12 -84.6(3) 2_655 . . .
O1 Zn1 N2 C12 32.3(3) . . . .
C1 Zn1 N2 C12 61.4(3) . . . .
C1 Zn1 N2 C12 -68.8(3) 2_655 . . .
N2 Zn1 N2 C16 -0.79(15) 2_655 . . .
O2 Zn1 N2 C16 113.7(2) 2_655 . . .
O2 Zn1 N2 C16 -88.1(2) . . . .
O1 Zn1 N2 C16 92.7(3) 2_655 . . .
O1 Zn1 N2 C16 -150.4(2) . . . .
C1 Zn1 N2 C16 -121.3(2) . . . .
C1 Zn1 N2 C16 108.5(2) 2_655 . . .
Zn1 O1 C1 O2 -5.3(3) . . . .
Zn1 O1 C1 C2 173.4(3) . . . .
Zn1 O2 C1 O1 5.5(3) . . . .
Zn1 O2 C1 C2 -173.2(3) . . . .
N2 Zn1 C1 O1 -73.0(2) . . . .
N2 Zn1 C1 O1 -164.2(2) 2_655 . . .
O2 Zn1 C1 O1 33.5(3) 2_655 . . .
O2 Zn1 C1 O1 -174.6(3) . . . .
O1 Zn1 C1 O1 90.8(2) 2_655 . . .
C1 Zn1 C1 O1 64.1(2) 2_655 . . .
N2 Zn1 C1 O2 101.6(2) . . . .
N2 Zn1 C1 O2 10.4(2) 2_655 . . .
O2 Zn1 C1 O2 -151.95(16) 2_655 . . .
O1 Zn1 C1 O2 -94.6(2) 2_655 . . .
O1 Zn1 C1 O2 174.6(3) . . . .
C1 Zn1 C1 O2 -121.3(2) 2_655 . . .
N2 Zn1 C1 C2 172(3) . . . .
N2 Zn1 C1 C2 81(3) 2_655 . . .
O2 Zn1 C1 C2 -81(3) 2_655 . . .
O2 Zn1 C1 C2 71(3) . . . .
O1 Zn1 C1 C2 -24(3) 2_655 . . .
O1 Zn1 C1 C2 -115(3) . . . .
C1 Zn1 C1 C2 -51(3) 2_655 . . .
O1 C1 C2 C7 -0.3(5) . . . .
O2 C1 C2 C7 178.4(3) . . . .
Zn1 C1 C2 C7 111(3) . . . .
O1 C1 C2 C3 -179.0(3) . . . .
O2 C1 C2 C3 -0.3(5) . . . .
Zn1 C1 C2 C3 -67(3) . . . .
C8 N1 C3 C4 5.0(5) . . . .
C8 N1 C3 C2 -175.1(3) . . . .
C7 C2 C3 C4 -0.3(5) . . . .
C1 C2 C3 C4 178.4(3) . . . .
C7 C2 C3 N1 179.8(3) . . . .
C1 C2 C3 N1 -1.5(5) . . . .
N1 C3 C4 C5 -179.5(3) . . . .
C2 C3 C4 C5 0.6(5) . . . .
C3 C4 C5 C6 -0.5(6) . . . .
C4 C5 C6 C7 0.3(6) . . . .
C5 C6 C7 C2 0.0(6) . . . .
C3 C2 C7 C6 0.0(5) . . . .
C1 C2 C7 C6 -178.7(3) . . . .
C3 N1 C8 O3 -5.1(6) . . . .
C3 N1 C8 C9 175.9(3) . . . .
O3 C8 C9 C11 4.7(6) . . . .
N1 C8 C9 C11 -176.3(3) . . . .
O3 C8 C9 C10 -177.1(4) . . . .
N1 C8 C9 C10 2.0(5) . . . .
C16 N2 C12 C13 0.3(5) . . . .
Zn1 N2 C12 C13 177.5(2) . . . .
N2 C12 C13 C14 0.3(5) . . . .
C12 C13 C14 C15 -0.2(5) . . . .
C13 C14 C15 C16 -0.5(5) . . . .
C13 C14 C15 C17 179.0(3) . . . .
C12 N2 C16 C15 -1.2(5) . . . .
Zn1 N2 C16 C15 -178.8(2) . . . .
C12 N2 C16 C16 179.8(3) . . . 2_655
Zn1 N2 C16 C16 2.2(4) . . . 2_655
C14 C15 C16 N2 1.3(5) . . . .
C17 C15 C16 N2 -178.3(3) . . . .
C14 C15 C16 C16 -179.8(3) . . . 2_655
C17 C15 C16 C16 0.7(5) . . . 2_655
C16 C15 C17 C17 0.2(6) . . . 2_655
C14 C15 C17 C17 -179.3(4) . . . 2_655
